data_1542954
loop_
_publ_author_name
'Martinez-Ariza, Guillermo'
'McConnell, Nicholas'
'Hulme, Christopher'

_publ_section_title
;
 One-Pot Two-Step Multicomponent Process of Indole and Other Nitrogenous
 Heterocycles or Amines toward \a-Oxo-acetamidines.
;
_journal_issue 8
_journal_name_full 'Organic letters'
_journal_page_first 1864
_journal_page_last 1867
_journal_paper_doi 10.1021/acs.orglett.6b00634
_journal_volume 18
_journal_year 2016
_chemical_formula_moiety 'C22 H18 N2 O'
_chemical_formula_sum 'C22 H18 N2 O'
_chemical_formula_weight 326.38
_space_group_crystal_system triclinic
_space_group_IT_number 2
_space_group_name_Hall '-P 1'
_space_group_name_H-M_alt 'P -1'
_symmetry_space_group_name_Hall '-P 1'
_symmetry_space_group_name_H-M 'P -1'
_atom_sites_solution_hydrogens geom
_atom_sites_solution_primary direct
_audit_creation_date 2015-08-27
_audit_creation_method
;
Olex2 1.2
(compiled 2015.01.26 svn.r3150 for OlexSys, GUI svn.r4998)
;
_cell_angle_alpha 84.2860(10)
_cell_angle_beta 77.5680(10)
_cell_angle_gamma 64.1830(10)
_cell_formula_units_Z 2
_cell_length_a 9.2118(5)
_cell_length_b 9.4709(6)
_cell_length_c 10.8004(6)
_cell_measurement_reflns_used 8354
_cell_measurement_temperature 100
_cell_measurement_theta_max 28.37
_cell_measurement_theta_min 2.39
_cell_volume 828.32(8)
_computing_cell_refinement 'SAINT v8.34A (Bruker, 2013)'
_computing_data_reduction 'SAINT v8.34A (Bruker, 2013)'
_computing_molecular_graphics 'Olex2 (Dolomanov et al., 2009)'
_computing_publication_material 'Olex2 (Dolomanov et al., 2009)'
_computing_structure_refinement 'ShelXL (Sheldrick, 2008)'
_computing_structure_solution 'XT (Sheldrick, 2015)'
_diffrn_ambient_temperature 100.03
_diffrn_measured_fraction_theta_full 1.000
_diffrn_measured_fraction_theta_max 0.999
_diffrn_measurement_device_type 'Bruker Kappa APEX-II CCD'
_diffrn_measurement_method '\f and \w scans'
_diffrn_radiation_type MoK\a
_diffrn_radiation_wavelength 0.71073
_diffrn_reflns_av_R_equivalents 0.0203
_diffrn_reflns_av_unetI/netI 0.0183
_diffrn_reflns_Laue_measured_fraction_full 1.000
_diffrn_reflns_Laue_measured_fraction_max 0.999
_diffrn_reflns_limit_h_max 12
_diffrn_reflns_limit_h_min -12
_diffrn_reflns_limit_k_max 12
_diffrn_reflns_limit_k_min -12
_diffrn_reflns_limit_l_max 14
_diffrn_reflns_limit_l_min -14
_diffrn_reflns_number 12516
_diffrn_reflns_point_group_measured_fraction_full 1.000
_diffrn_reflns_point_group_measured_fraction_max 0.999
_diffrn_reflns_theta_full 26.000
_diffrn_reflns_theta_max 28.369
_diffrn_reflns_theta_min 1.931
_diffrn_standards_number 0
_exptl_absorpt_coefficient_mu 0.081
_exptl_absorpt_correction_T_max 0.7457
_exptl_absorpt_correction_T_min 0.6798
_exptl_absorpt_correction_type multi-scan
_exptl_absorpt_process_details
;
SADABS-2012/1 (Bruker,2012) was used for absorption correction.
wR2(int) was 0.0342 before and 0.0294 after correction.
The Ratio of minimum to maximum transmission is 0.9116.
The \l/2 correction factor is 0.0015.
;
_exptl_crystal_colour 'clear colourless'
_exptl_crystal_colour_lustre clear
_exptl_crystal_colour_primary colourless
_exptl_crystal_density_diffrn 1.309
_exptl_crystal_description plate
_exptl_crystal_F_000 344
_exptl_crystal_preparation 'cut from large plate'
_exptl_crystal_size_max 0.4
_exptl_crystal_size_mid 0.4
_exptl_crystal_size_min 0.3
_refine_diff_density_max 0.396
_refine_diff_density_min -0.200
_refine_diff_density_rms 0.042
_refine_ls_extinction_method none
_refine_ls_goodness_of_fit_ref 1.042
_refine_ls_hydrogen_treatment constr
_refine_ls_matrix_type full
_refine_ls_number_parameters 226
_refine_ls_number_reflns 4151
_refine_ls_number_restraints 0
_refine_ls_restrained_S_all 1.042
_refine_ls_R_factor_all 0.0398
_refine_ls_R_factor_gt 0.0371
_refine_ls_shift/su_max 0.000
_refine_ls_shift/su_mean 0.000
_refine_ls_structure_factor_coef Fsqd
_refine_ls_weighting_details 'w=1/[\s^2^(Fo^2^)+(0.0468P)^2^+0.3099P] where P=(Fo^2^+2Fc^2^)/3'
_refine_ls_weighting_scheme calc
_refine_ls_wR_factor_gt 0.0942
_refine_ls_wR_factor_ref 0.0967
_reflns_Friedel_coverage 0.000
_reflns_number_gt 3834
_reflns_number_total 4151
_reflns_threshold_expression 'I > 2\s(I)'
_cod_data_source_file ol6b00634_si_003.cif
_cod_data_source_block mo_ch241b_0m
_cod_depositor_comments 'Adding full bibliography for 1542953--1542954.cif.'
_cod_database_code 1542954
_shelx_space_group_comment
;
The symmetry employed for this shelxl refinement is uniquely defined
by the following loop, which should always be used as a source of
symmetry information in preference to the above space-group names.
They are only intended as comments.
;
_olex2_refinement_description
;
1. Fixed Uiso
 At 1.2 times of:
  All C(H) groups, All C(H,H) groups
2.a Secondary CH2 refined with riding coordinates:
 C2(H2A,H2B), C1(H1A,H1B)
2.b Aromatic/amide H refined with riding coordinates:
 C16(H16), C18(H18), C7(H7), C19(H19), C4(H4), C22(H22), C5(H5), C12(H12),
 C20(H20), C21(H21), C6(H6), C15(H15), C13(H13), C14(H14)
;
_shelx_shelxl_version_number 2014/7
_olex2_exptl_crystal_mounting_method 'micromount/ Paratone oil'
_olex2_submission_original_sample_id gma-711
_olex2_submission_special_instructions 'No special instructions were received'

loop_
_space_group_symop_operation_xyz
'x, y, z'
'-x, -y, -z'

loop_
_atom_site_label
_atom_site_type_symbol
_atom_site_fract_x
_atom_site_fract_y
_atom_site_fract_z
_atom_site_U_iso_or_equiv
_atom_site_adp_type
_atom_site_occupancy
_atom_site_site_symmetry_order
_atom_site_calc_flag
_atom_site_refinement_flags_posn
O1 O 0.32226(9) 0.38188(8) 0.02034(6) 0.01919(15) Uani 1 1 d .
N1 N 0.44921(10) 0.36960(9) 0.27902(7) 0.01472(16) Uani 1 1 d .
N2 N 0.38124(10) 0.16550(9) 0.25643(8) 0.01689(17) Uani 1 1 d .
C3 C 0.64213(11) 0.38594(11) 0.37369(8) 0.01493(18) Uani 1 1 d .
C9 C 0.36768(11) 0.30530(11) 0.22887(8) 0.01383(17) Uani 1 1 d .
C10 C 0.26641(11) 0.41051(10) 0.13246(9) 0.01403(17) Uani 1 1 d .
C11 C 0.10385(11) 0.54112(10) 0.17894(9) 0.01440(18) Uani 1 1 d .
C17 C 0.29075(11) 0.10443(11) 0.20538(9) 0.01483(18) Uani 1 1 d .
C8 C 0.55880(11) 0.29591(11) 0.36368(8) 0.01382(18) Uani 1 1 d .
C16 C 0.01119(12) 0.63406(11) 0.09019(9) 0.01663(18) Uani 1 1 d .
H16 H 0.0530 0.6138 0.0022 0.020 Uiso 1 1 calc R
C18 C 0.37735(11) -0.03314(11) 0.13431(9) 0.01653(18) Uani 1 1 d .
H18 H 0.4940 -0.0784 0.1154 0.020 Uiso 1 1 calc R
C7 C 0.58646(12) 0.15708(11) 0.43236(9) 0.01705(19) Uani 1 1 d .
H7 H 0.5280 0.0972 0.4266 0.020 Uiso 1 1 calc R
C19 C 0.29370(12) -0.10403(11) 0.09117(9) 0.01848(19) Uani 1 1 d .
H19 H 0.3535 -0.1957 0.0407 0.022 Uiso 1 1 calc R
C4 C 0.75507(12) 0.33752(12) 0.45307(9) 0.01867(19) Uani 1 1 d .
H4 H 0.8104 0.3995 0.4614 0.022 Uiso 1 1 calc R
C2 C 0.58970(12) 0.52978(11) 0.29019(9) 0.01762(19) Uani 1 1 d .
H2A H 0.6845 0.5310 0.2268 0.021 Uiso 1 1 calc R
H2B H 0.5388 0.6267 0.3412 0.021 Uiso 1 1 calc R
C22 C 0.11916(12) 0.16675(11) 0.23526(9) 0.01775(19) Uani 1 1 d .
H22 H 0.0589 0.2598 0.2840 0.021 Uiso 1 1 calc R
C5 C 0.78713(12) 0.19700(13) 0.52078(10) 0.0217(2) Uani 1 1 d .
H5 H 0.8661 0.1618 0.5740 0.026 Uiso 1 1 calc R
C12 C 0.04254(12) 0.57228(12) 0.30855(9) 0.01881(19) Uani 1 1 d .
H12 H 0.1051 0.5094 0.3692 0.023 Uiso 1 1 calc R
C20 C 0.12296(12) -0.04172(12) 0.12130(10) 0.0196(2) Uani 1 1 d .
H20 H 0.0662 -0.0912 0.0924 0.024 Uiso 1 1 calc R
C1 C 0.46394(13) 0.51482(11) 0.22531(9) 0.01884(19) Uani 1 1 d .
H1A H 0.3566 0.6073 0.2438 0.023 Uiso 1 1 calc R
H1B H 0.5029 0.5060 0.1323 0.023 Uiso 1 1 calc R
C21 C 0.03618(12) 0.09331(12) 0.19395(10) 0.0200(2) Uani 1 1 d .
H21 H -0.0803 0.1357 0.2155 0.024 Uiso 1 1 calc R
C6 C 0.70327(13) 0.10891(12) 0.51004(9) 0.0208(2) Uani 1 1 d .
H6 H 0.7258 0.0136 0.5566 0.025 Uiso 1 1 calc R
C15 C -0.14180(12) 0.75586(11) 0.13041(10) 0.0201(2) Uani 1 1 d .
H15 H -0.2052 0.8182 0.0700 0.024 Uiso 1 1 calc R
C13 C -0.11032(13) 0.69567(13) 0.34824(10) 0.0234(2) Uani 1 1 d .
H13 H -0.1518 0.7177 0.4360 0.028 Uiso 1 1 calc R
C14 C -0.20235(12) 0.78672(12) 0.25913(11) 0.0229(2) Uani 1 1 d .
H14 H -0.3070 0.8703 0.2864 0.027 Uiso 1 1 calc R

loop_
_atom_site_aniso_label
_atom_site_aniso_U_11
_atom_site_aniso_U_22
_atom_site_aniso_U_33
_atom_site_aniso_U_23
_atom_site_aniso_U_13
_atom_site_aniso_U_12
O1 0.0200(3) 0.0211(3) 0.0147(3) 0.0005(3) -0.0029(3) -0.0075(3)
N1 0.0168(4) 0.0135(3) 0.0165(4) 0.0043(3) -0.0069(3) -0.0081(3)
N2 0.0176(4) 0.0167(4) 0.0203(4) 0.0036(3) -0.0081(3) -0.0096(3)
C3 0.0141(4) 0.0170(4) 0.0135(4) -0.0023(3) -0.0004(3) -0.0070(3)
C9 0.0129(4) 0.0157(4) 0.0130(4) 0.0009(3) -0.0030(3) -0.0063(3)
C10 0.0150(4) 0.0135(4) 0.0158(4) 0.0020(3) -0.0052(3) -0.0076(3)
C11 0.0146(4) 0.0129(4) 0.0177(4) 0.0002(3) -0.0052(3) -0.0068(3)
C17 0.0171(4) 0.0155(4) 0.0154(4) 0.0051(3) -0.0067(3) -0.0096(3)
C8 0.0132(4) 0.0154(4) 0.0123(4) -0.0011(3) -0.0027(3) -0.0052(3)
C16 0.0179(4) 0.0157(4) 0.0199(4) 0.0020(3) -0.0072(3) -0.0093(4)
C18 0.0143(4) 0.0166(4) 0.0184(4) 0.0037(3) -0.0051(3) -0.0061(3)
C7 0.0203(4) 0.0159(4) 0.0157(4) 0.0008(3) -0.0052(3) -0.0079(3)
C19 0.0216(5) 0.0144(4) 0.0197(4) 0.0007(3) -0.0059(4) -0.0073(4)
C4 0.0160(4) 0.0243(5) 0.0172(4) -0.0048(4) -0.0026(3) -0.0093(4)
C2 0.0202(4) 0.0189(4) 0.0182(4) 0.0014(3) -0.0047(3) -0.0122(4)
C22 0.0168(4) 0.0165(4) 0.0204(4) -0.0008(3) -0.0034(3) -0.0075(3)
C5 0.0189(4) 0.0264(5) 0.0177(4) -0.0023(4) -0.0080(4) -0.0053(4)
C12 0.0194(4) 0.0189(4) 0.0184(4) -0.0012(3) -0.0058(4) -0.0073(4)
C20 0.0223(5) 0.0194(5) 0.0235(5) 0.0023(4) -0.0091(4) -0.0131(4)
C1 0.0253(5) 0.0178(4) 0.0201(4) 0.0064(3) -0.0097(4) -0.0143(4)
C21 0.0143(4) 0.0216(5) 0.0258(5) 0.0006(4) -0.0043(4) -0.0092(4)
C6 0.0242(5) 0.0189(4) 0.0166(4) 0.0020(3) -0.0079(4) -0.0055(4)
C15 0.0171(4) 0.0158(4) 0.0304(5) 0.0033(4) -0.0109(4) -0.0075(4)
C13 0.0211(5) 0.0237(5) 0.0236(5) -0.0074(4) -0.0014(4) -0.0077(4)
C14 0.0161(4) 0.0168(4) 0.0346(6) -0.0049(4) -0.0047(4) -0.0051(4)

loop_
_atom_type_symbol
_atom_type_description
_atom_type_scat_dispersion_real
_atom_type_scat_dispersion_imag
_atom_type_scat_source
C C 0.0033 0.0016 'International Tables Vol C Tables 4.2.6.8 and 6.1.1.4'
H H 0.0000 0.0000 'International Tables Vol C Tables 4.2.6.8 and 6.1.1.4'
N N 0.0061 0.0033 'International Tables Vol C Tables 4.2.6.8 and 6.1.1.4'
O O 0.0106 0.0060 'International Tables Vol C Tables 4.2.6.8 and 6.1.1.4'

loop_
_geom_angle_atom_site_label_1
_geom_angle_atom_site_label_2
_geom_angle_atom_site_label_3
_geom_angle
C9 N1 C8 126.57(8)
C9 N1 C1 121.80(7)
C8 N1 C1 110.11(7)
C9 N2 C17 120.80(8)
C8 C3 C2 110.78(8)
C4 C3 C8 119.99(9)
C4 C3 C2 129.24(9)
N1 C9 C10 114.41(8)
N2 C9 N1 122.44(8)
N2 C9 C10 123.08(8)
O1 C10 C9 118.16(8)
O1 C10 C11 122.67(8)
C11 C10 C9 119.17(8)
C16 C11 C10 118.60(8)
C16 C11 C12 119.79(9)
C12 C11 C10 121.61(8)
C18 C17 N2 118.37(8)
C18 C17 C22 118.94(8)
C22 C17 N2 122.30(9)
C3 C8 N1 109.67(8)
C7 C8 N1 128.95(8)
C7 C8 C3 121.37(8)
C11 C16 H16 120.0
C15 C16 C11 120.08(9)
C15 C16 H16 120.0
C17 C18 H18 119.8
C19 C18 C17 120.34(9)
C19 C18 H18 119.8
C8 C7 H7 121.2
C8 C7 C6 117.67(9)
C6 C7 H7 121.2
C18 C19 H19 119.8
C18 C19 C20 120.48(9)
C20 C19 H19 119.8
C3 C4 H4 120.2
C3 C4 C5 119.56(9)
C5 C4 H4 120.2
C3 C2 H2A 111.0
C3 C2 H2B 111.0
C3 C2 C1 103.89(7)
H2A C2 H2B 109.0
C1 C2 H2A 111.0
C1 C2 H2B 111.0
C17 C22 H22 119.8
C21 C22 C17 120.42(9)
C21 C22 H22 119.8
C4 C5 H5 120.1
C6 C5 C4 119.81(9)
C6 C5 H5 120.1
C11 C12 H12 120.1
C13 C12 C11 119.85(9)
C13 C12 H12 120.1
C19 C20 H20 120.3
C21 C20 C19 119.49(9)
C21 C20 H20 120.3
N1 C1 C2 105.49(7)
N1 C1 H1A 110.6
N1 C1 H1B 110.6
C2 C1 H1A 110.6
C2 C1 H1B 110.6
H1A C1 H1B 108.8
C22 C21 H21 119.9
C20 C21 C22 120.29(9)
C20 C21 H21 119.9
C7 C6 H6 119.2
C5 C6 C7 121.58(9)
C5 C6 H6 119.2
C16 C15 H15 120.0
C16 C15 C14 120.03(9)
C14 C15 H15 120.0
C12 C13 H13 120.0
C14 C13 C12 119.93(10)
C14 C13 H13 120.0
C15 C14 C13 120.32(9)
C15 C14 H14 119.8
C13 C14 H14 119.8

loop_
_geom_bond_atom_site_label_1
_geom_bond_atom_site_label_2
_geom_bond_distance
O1 C10 1.2166(11)
N1 C9 1.3666(12)
N1 C8 1.4138(11)
N1 C1 1.4888(11)
N2 C9 1.2848(12)
N2 C17 1.4195(11)
C3 C8 1.3973(12)
C3 C4 1.3849(13)
C3 C2 1.5074(13)
C9 C10 1.5328(12)
C10 C11 1.4870(12)
C11 C16 1.3972(13)
C11 C12 1.4008(13)
C17 C18 1.3976(13)
C17 C22 1.3988(13)
C8 C7 1.3926(13)
C16 H16 0.9500
C16 C15 1.3877(13)
C18 H18 0.9500
C18 C19 1.3889(13)
C7 H7 0.9500
C7 C6 1.3981(13)
C19 H19 0.9500
C19 C20 1.3918(14)
C4 H4 0.9500
C4 C5 1.3964(15)
C2 H2A 0.9900
C2 H2B 0.9900
C2 C1 1.5380(13)
C22 H22 0.9500
C22 C21 1.3924(13)
C5 H5 0.9500
C5 C6 1.3877(15)
C12 H12 0.9500
C12 C13 1.3924(14)
C20 H20 0.9500
C20 C21 1.3891(14)
C1 H1A 0.9900
C1 H1B 0.9900
C21 H21 0.9500
C6 H6 0.9500
C15 H15 0.9500
C15 C14 1.3908(15)
C13 H13 0.9500
C13 C14 1.3921(15)
C14 H14 0.9500

loop_
_geom_torsion_atom_site_label_1
_geom_torsion_atom_site_label_2
_geom_torsion_atom_site_label_3
_geom_torsion_atom_site_label_4
_geom_torsion
O1 C10 C11 C16 0.39(14)
O1 C10 C11 C12 -179.66(9)
N1 C9 C10 O1 102.39(10)
N1 C9 C10 C11 -78.54(10)
N1 C8 C7 C6 179.80(9)
N2 C9 C10 O1 -74.64(12)
N2 C9 C10 C11 104.44(11)
N2 C17 C18 C19 174.81(8)
N2 C17 C22 C21 -173.19(9)
C3 C8 C7 C6 -1.26(14)
C3 C4 C5 C6 -1.35(15)
C3 C2 C1 N1 2.04(10)
C9 N1 C8 C3 168.20(8)
C9 N1 C8 C7 -12.77(15)
C9 N1 C1 C2 -169.44(8)
C9 N2 C17 C18 122.11(10)
C9 N2 C17 C22 -65.13(13)
C9 C10 C11 C16 -178.64(8)
C9 C10 C11 C12 1.31(13)
C10 C11 C16 C15 179.31(8)
C10 C11 C12 C13 -179.97(9)
C11 C16 C15 C14 0.72(14)
C11 C12 C13 C14 0.59(15)
C17 N2 C9 N1 178.09(8)
C17 N2 C9 C10 -5.12(14)
C17 C18 C19 C20 -1.93(14)
C17 C22 C21 C20 -0.76(15)
C8 N1 C9 N2 1.11(14)
C8 N1 C9 C10 -175.94(8)
C8 N1 C1 C2 -2.62(10)
C8 C3 C4 C5 1.25(14)
C8 C3 C2 C1 -0.87(10)
C8 C7 C6 C5 1.16(15)
C16 C11 C12 C13 -0.02(14)
C16 C15 C14 C13 -0.15(15)
C18 C17 C22 C21 -0.47(14)
C18 C19 C20 C21 0.68(15)
C19 C20 C21 C22 0.66(15)
C4 C3 C8 N1 179.19(8)
C4 C3 C8 C7 0.07(14)
C4 C3 C2 C1 179.20(9)
C4 C5 C6 C7 0.12(15)
C2 C3 C8 N1 -0.75(10)
C2 C3 C8 C7 -179.87(8)
C2 C3 C4 C5 -178.82(9)
C22 C17 C18 C19 1.80(14)
C12 C11 C16 C15 -0.63(14)
C12 C13 C14 C15 -0.51(16)
C1 N1 C9 N2 165.65(9)
C1 N1 C9 C10 -11.40(12)
C1 N1 C8 C3 2.15(10)
C1 N1 C8 C7 -178.82(9)
